data_1513923
loop_
_publ_author_name
'Rigoli, Jared W.'
'Guzei, Ilia A.'
'Schomaker, Jennifer M.'

_publ_section_title
;
 Aminodiols via Stereocontrolled Oxidation of Methyleneaziridines.
;
_journal_issue 6
_journal_name_full 'Organic letters'
_journal_page_first 1696
_journal_page_last 1699
_journal_paper_doi 10.1021/ol5003576
_journal_volume 16
_journal_year 2014
_chemical_formula_moiety 'C12 H23 N O4'
_chemical_formula_sum 'C12 H23 N O4'
_chemical_formula_weight 245.31
_space_group_crystal_system monoclinic
_space_group_IT_number 14
_space_group_name_Hall '-P 2ybc'
_space_group_name_H-M_alt 'P 1 21/c 1'
_symmetry_space_group_name_Hall '-P 2ybc'
_symmetry_space_group_name_H-M 'P 1 21/c 1'
_atom_sites_solution_hydrogens mixed
_atom_sites_solution_primary direct
_audit_creation_date 2012-10-22
_audit_creation_method
;
  Olex2 1.2-dev
  (compiled Oct 22 2012 15:55:03, GUI svn.r4359)
;
_cell_angle_alpha 90
_cell_angle_beta 102.094(4)
_cell_angle_gamma 90
_cell_formula_units_Z 4
_cell_length_a 13.8620(9)
_cell_length_b 9.1079(9)
_cell_length_c 10.5256(14)
_cell_measurement_reflns_used 9877
_cell_measurement_temperature 100.26
_cell_measurement_theta_max 67.341
_cell_measurement_theta_min 3.260
_cell_volume 1299.4(2)
_computing_cell_refinement 'SAINT+ Ver. 7.68A (Bruker-AXS, 2009)'
_computing_data_collection 'APEX2 Ver. 2012.14-3 (Bruker-AXS, 2012)'
_computing_data_reduction 'SAINT+ Ver. 7.68A'
_computing_molecular_graphics
;
O. V. Dolomanov, L. J. Bourhis, R. J. Gildea, J. A. K. Howard and H. Puschmann,
OLEX2: a complete structure solution, refinement and analysis program.
J. Appl. Cryst. (2009). 42, 339-341.
;
_computing_publication_material
;
O. V. Dolomanov, L. J. Bourhis, R. J. Gildea, J. A. K. Howard and H. Puschmann,
OLEX2: a complete structure solution, refinement and analysis program.
J. Appl. Cryst. (2009). 42, 339-341.
;
_computing_structure_refinement SHELXTL
_computing_structure_solution 'SHELXTL (Sheldrick, 2008-2012)'
_diffrn_ambient_temperature 100.26
_diffrn_detector_area_resol_mean 7.9
_diffrn_detector_type 'CCD area detector'
_diffrn_measured_fraction_theta_full 0.980
_diffrn_measured_fraction_theta_max 0.979
_diffrn_measurement_device 'three-circle diffractometer'
_diffrn_measurement_device_type 'Bruker SMART APEX2 area detector'
_diffrn_measurement_method '0.60\% \w and 0.6\% \f scans'
_diffrn_radiation_collimation '0.5 mm double-pinhole'
_diffrn_radiation_monochromator 'equatorially mounted graphite'
_diffrn_radiation_probe x-ray
_diffrn_radiation_type 'Cu K\a'
_diffrn_radiation_wavelength 1.54178
_diffrn_radiation_xray_symbol K-L~3~
_diffrn_reflns_av_R_equivalents 0.0191
_diffrn_reflns_av_unetI/netI 0.0090
_diffrn_reflns_Laue_measured_fraction_full 0.980
_diffrn_reflns_Laue_measured_fraction_max 0.979
_diffrn_reflns_limit_h_max 16
_diffrn_reflns_limit_h_min -16
_diffrn_reflns_limit_k_max 10
_diffrn_reflns_limit_k_min -10
_diffrn_reflns_limit_l_max 10
_diffrn_reflns_limit_l_min -12
_diffrn_reflns_number 19859
_diffrn_reflns_point_group_measured_fraction_full 0.980
_diffrn_reflns_point_group_measured_fraction_max 0.979
_diffrn_reflns_theta_full 67.000
_diffrn_reflns_theta_max 67.830
_diffrn_reflns_theta_min 3.260
_diffrn_source 'sealed X-ray tube'
_diffrn_source_type 'Siemens, K FFCU 2K 90'
_diffrn_standards_number 0
_exptl_absorpt_coefficient_mu 0.764
_exptl_absorpt_correction_T_max 0.8643
_exptl_absorpt_correction_T_min 0.7876
_exptl_absorpt_correction_type multi-scan
_exptl_absorpt_process_details
;
? was used for absorption correction.
wR2(int) was 0.0483 before and 0.0304 after correction.
The Ratio of minimum to maximum transmission is 0.9113.
The \l/2 correction factor is 0.0015.
;
_exptl_crystal_colour colourless
_exptl_crystal_colour_primary colourless
_exptl_crystal_density_diffrn 1.254
_exptl_crystal_density_method 'not measured'
_exptl_crystal_description block
_exptl_crystal_F_000 536
_exptl_crystal_size_max 0.48
_exptl_crystal_size_mid 0.364
_exptl_crystal_size_min 0.106
_refine_diff_density_max 0.307
_refine_diff_density_min -0.224
_refine_diff_density_rms 0.041
_refine_ls_extinction_method none
_refine_ls_goodness_of_fit_ref 1.043
_refine_ls_hydrogen_treatment mixed
_refine_ls_matrix_type full
_refine_ls_number_parameters 168
_refine_ls_number_reflns 2314
_refine_ls_number_restraints 0
_refine_ls_restrained_S_all 1.043
_refine_ls_R_factor_all 0.0347
_refine_ls_R_factor_gt 0.0341
_refine_ls_shift/su_max 0.000
_refine_ls_shift/su_mean 0.000
_refine_ls_structure_factor_coef Fsqd
_refine_ls_weighting_details
;
 w=1/[\s^2^(Fo^2^)+(0.0516P)^2^+0.5152P]
 where P=(Fo^2^+2Fc^2^)/3
;
_refine_ls_weighting_scheme calc
_refine_ls_wR_factor_gt 0.0903
_refine_ls_wR_factor_ref 0.0911
_reflns_Friedel_coverage 0.000
_reflns_number_gt 2245
_reflns_number_total 2314
_reflns_threshold_expression 'I > 2\s(I)'
_cod_data_source_file ol5003576_si_006.cif
_cod_data_source_block schomaker18
_cod_database_code 1513923
_olex2_refinement_description
;
1. Fixed Uiso
 At 1.2 times of:
  {H2A,H2B} of C2, {H11A,H11B} of C11, {H10A,H10B} of C10, {H3A,H3B} of C3,
  H4A of C4, H5 of C5, {H8A,H8B} of C8, {H9A,H9B} of C9
 At 1.5 times of:
  {H12A,H12B,H12C} of C12, {H7A,H7B,H7C} of C7
2.a Ternary CH refined with riding coordinates:
 C4(H4A), C5(H5)
2.b Secondary CH2 refined with riding coordinates:
 C2(H2A,H2B), C3(H3A,H3B), C8(H8A,H8B), C9(H9A,H9B), C10(H10A,H10B), C11(H11A,
 H11B)
2.c Idealised Me refined as rotating group:
 C7(H7A,H7B,H7C), C12(H12A,H12B,H12C)
;
_shelx_estimated_absorpt_t_max 0.923
_shelx_estimated_absorpt_t_min 0.710
_shelx_space_group_comment
;
The symmetry employed for this shelxl refinement is uniquely defined
by the following loop, which should always be used as a source of
symmetry information in preference to the above space-group names.
They are only intended as comments.
;
_shelxl_version_number 2012-6

loop_
_space_group_symop_operation_xyz
'x, y, z'
'-x, y+1/2, -z+1/2'
'-x, -y, -z'
'x, -y-1/2, z-1/2'

loop_
_atom_site_label
_atom_site_type_symbol
_atom_site_fract_x
_atom_site_fract_y
_atom_site_fract_z
_atom_site_U_iso_or_equiv
_atom_site_adp_type
_atom_site_occupancy
_atom_site_site_symmetry_order
_atom_site_calc_flag
_atom_site_refinement_flags_posn
_atom_site_refinement_flags_adp
O1 O -0.01994(6) 0.58435(9) 0.31809(8) 0.0189(2) Uani 1 1 d . .
O2 O 0.02100(6) 0.74094(9) 0.17905(8) 0.0181(2) Uani 1 1 d . .
O3 O 0.24257(6) 0.43235(9) -0.02822(8) 0.0177(2) Uani 1 1 d . .
H3 H 0.2278(12) 0.3718(18) -0.0935(17) 0.034(4) Uiso 1 1 d . .
O4 O 0.18688(6) 0.24160(8) 0.25594(8) 0.0158(2) Uani 1 1 d . .
H4 H 0.1343(14) 0.193(2) 0.2213(17) 0.043(5) Uiso 1 1 d . .
N1 N 0.10807(7) 0.52365(11) 0.22624(9) 0.0168(2) Uani 1 1 d . .
H1 H 0.1114(11) 0.4440(18) 0.2685(15) 0.026(4) Uiso 1 1 d . .
C1 C 0.03543(8) 0.61323(12) 0.24433(11) 0.0152(2) Uani 1 1 d . .
C2 C 0.09221(8) 0.78583(12) 0.10294(11) 0.0184(3) Uani 1 1 d . .
H2A H 0.1508 0.8291 0.1610 0.022 Uiso 1 1 calc R U
H2B H 0.0625 0.8617 0.0393 0.022 Uiso 1 1 calc R U
C3 C 0.12331(8) 0.65572(12) 0.03218(11) 0.0172(3) Uani 1 1 d . .
H3A H 0.1706 0.6875 -0.0210 0.021 Uiso 1 1 calc R U
H3B H 0.0651 0.6123 -0.0264 0.021 Uiso 1 1 calc R U
C4 C 0.17143(8) 0.54254(12) 0.13165(11) 0.0147(2) Uani 1 1 d . .
H4A H 0.2368 0.5815 0.1782 0.018 Uiso 1 1 calc R U
C5 C 0.18829(8) 0.39557(12) 0.06762(11) 0.0145(2) Uani 1 1 d . .
H5 H 0.1228 0.3550 0.0233 0.017 Uiso 1 1 calc R U
C6 C 0.24442(8) 0.27631(12) 0.16014(11) 0.0147(2) Uani 1 1 d . .
C7 C 0.25522(8) 0.13792(12) 0.08206(11) 0.0182(3) Uani 1 1 d . .
H7A H 0.2834 0.0589 0.1415 0.027 Uiso 1 1 calc R U
H7B H 0.2989 0.1583 0.0220 0.027 Uiso 1 1 calc R U
H7C H 0.1903 0.1079 0.0326 0.027 Uiso 1 1 calc R U
C8 C 0.34366(8) 0.33517(12) 0.23477(11) 0.0167(3) Uani 1 1 d . .
H8A H 0.3774 0.3833 0.1718 0.020 Uiso 1 1 calc R U
H8B H 0.3305 0.4119 0.2955 0.020 Uiso 1 1 calc R U
C9 C 0.41477(8) 0.22321(12) 0.31246(11) 0.0177(3) Uani 1 1 d . .
H9A H 0.3780 0.1578 0.3605 0.021 Uiso 1 1 calc R U
H9B H 0.4433 0.1620 0.2519 0.021 Uiso 1 1 calc R U
C10 C 0.49803(8) 0.29862(13) 0.40853(12) 0.0199(3) Uani 1 1 d . .
H10A H 0.5368 0.3595 0.3595 0.024 Uiso 1 1 calc R U
H10B H 0.4689 0.3650 0.4648 0.024 Uiso 1 1 calc R U
C11 C 0.56704(9) 0.19145(13) 0.49386(12) 0.0238(3) Uani 1 1 d . .
H11A H 0.6022 0.1330 0.4385 0.029 Uiso 1 1 calc R U
H11B H 0.5273 0.1228 0.5349 0.029 Uiso 1 1 calc R U
C12 C 0.64260(9) 0.26656(14) 0.59979(13) 0.0261(3) Uani 1 1 d . .
H12A H 0.6817 0.3357 0.5601 0.039 Uiso 1 1 calc R U
H12B H 0.6863 0.1925 0.6492 0.039 Uiso 1 1 calc R U
H12C H 0.6084 0.3198 0.6583 0.039 Uiso 1 1 calc R U

loop_
_atom_site_aniso_label
_atom_site_aniso_U_11
_atom_site_aniso_U_22
_atom_site_aniso_U_33
_atom_site_aniso_U_23
_atom_site_aniso_U_13
_atom_site_aniso_U_12
O1 0.0217(4) 0.0177(4) 0.0197(5) 0.0014(3) 0.0102(3) 0.0024(3)
O2 0.0199(4) 0.0153(4) 0.0211(5) 0.0031(3) 0.0089(3) 0.0036(3)
O3 0.0215(4) 0.0184(4) 0.0151(4) -0.0022(3) 0.0080(3) -0.0029(3)
O4 0.0158(4) 0.0174(4) 0.0152(4) 0.0014(3) 0.0053(3) -0.0008(3)
N1 0.0207(5) 0.0159(5) 0.0152(5) 0.0033(4) 0.0068(4) 0.0042(4)
C1 0.0174(5) 0.0148(5) 0.0128(5) -0.0018(4) 0.0022(4) -0.0007(4)
C2 0.0201(6) 0.0167(6) 0.0200(6) 0.0029(4) 0.0077(4) -0.0002(4)
C3 0.0182(5) 0.0178(6) 0.0166(6) 0.0019(4) 0.0059(4) 0.0012(4)
C4 0.0142(5) 0.0160(5) 0.0144(6) -0.0006(4) 0.0041(4) 0.0002(4)
C5 0.0145(5) 0.0157(5) 0.0138(6) -0.0006(4) 0.0042(4) -0.0014(4)
C6 0.0149(5) 0.0154(5) 0.0152(6) 0.0001(4) 0.0062(4) -0.0002(4)
C7 0.0210(6) 0.0157(6) 0.0185(6) -0.0014(4) 0.0057(4) 0.0001(4)
C8 0.0157(5) 0.0155(5) 0.0189(6) 0.0000(4) 0.0037(4) -0.0005(4)
C9 0.0155(5) 0.0160(5) 0.0216(6) -0.0009(4) 0.0041(4) 0.0008(4)
C10 0.0165(6) 0.0168(6) 0.0254(6) -0.0015(5) 0.0026(5) 0.0004(4)
C11 0.0210(6) 0.0184(6) 0.0289(7) -0.0034(5) -0.0016(5) 0.0027(5)
C12 0.0214(6) 0.0249(6) 0.0291(7) -0.0042(5) -0.0009(5) 0.0024(5)

loop_
_atom_type_symbol
_atom_type_description
_atom_type_scat_dispersion_real
_atom_type_scat_dispersion_imag
_atom_type_scat_source
C C 0.0181 0.0091 'International Tables Vol C Tables 4.2.6.8 and 6.1.1.4'
H H 0.0000 0.0000 'International Tables Vol C Tables 4.2.6.8 and 6.1.1.4'
N N 0.0311 0.0180 'International Tables Vol C Tables 4.2.6.8 and 6.1.1.4'
O O 0.0492 0.0322 'International Tables Vol C Tables 4.2.6.8 and 6.1.1.4'

loop_
_geom_angle_atom_site_label_1
_geom_angle_atom_site_label_2
_geom_angle_atom_site_label_3
_geom_angle
C1 O2 C2 118.65(8)
C5 O3 H3 109.8(11)
C6 O4 H4 110.9(12)
C1 N1 H1 114.1(10)
C1 N1 C4 126.76(10)
C4 N1 H1 118.7(10)
O1 C1 O2 117.54(10)
O1 C1 N1 123.13(10)
N1 C1 O2 119.33(10)
O2 C2 H2A 109.6
O2 C2 H2B 109.6
O2 C2 C3 110.37(9)
H2A C2 H2B 108.1
C3 C2 H2A 109.6
C3 C2 H2B 109.6
C2 C3 H3A 109.9
C2 C3 H3B 109.9
C2 C3 C4 108.78(9)
H3A C3 H3B 108.3
C4 C3 H3A 109.9
C4 C3 H3B 109.9
N1 C4 C3 107.93(8)
N1 C4 H4A 108.6
N1 C4 C5 111.24(9)
C3 C4 H4A 108.6
C3 C4 C5 111.91(9)
C5 C4 H4A 108.6
O3 C5 C4 104.95(8)
O3 C5 H5 108.7
O3 C5 C6 109.87(8)
C4 C5 H5 108.7
C4 C5 C6 115.83(9)
C6 C5 H5 108.7
O4 C6 C5 108.23(8)
O4 C6 C7 108.97(9)
O4 C6 C8 106.64(9)
C7 C6 C5 109.38(9)
C7 C6 C8 112.69(9)
C8 C6 C5 110.78(9)
C6 C7 H7A 109.5
C6 C7 H7B 109.5
C6 C7 H7C 109.5
H7A C7 H7B 109.5
H7A C7 H7C 109.5
H7B C7 H7C 109.5
C6 C8 H8A 108.1
C6 C8 H8B 108.1
H8A C8 H8B 107.3
C9 C8 C6 116.73(9)
C9 C8 H8A 108.1
C9 C8 H8B 108.1
C8 C9 H9A 109.3
C8 C9 H9B 109.3
H9A C9 H9B 108.0
C10 C9 C8 111.50(9)
C10 C9 H9A 109.3
C10 C9 H9B 109.3
C9 C10 H10A 108.9
C9 C10 H10B 108.9
H10A C10 H10B 107.7
C11 C10 C9 113.36(9)
C11 C10 H10A 108.9
C11 C10 H10B 108.9
C10 C11 H11A 108.9
C10 C11 H11B 108.9
C10 C11 C12 113.27(10)
H11A C11 H11B 107.7
C12 C11 H11A 108.9
C12 C11 H11B 108.9
C11 C12 H12A 109.5
C11 C12 H12B 109.5
C11 C12 H12C 109.5
H12A C12 H12B 109.5
H12A C12 H12C 109.5
H12B C12 H12C 109.5

loop_
_geom_bond_atom_site_label_1
_geom_bond_atom_site_label_2
_geom_bond_distance
O1 C1 1.2291(14)
O2 C1 1.3444(14)
O2 C2 1.4542(13)
O3 H3 0.872(18)
O3 C5 1.4192(12)
O4 H4 0.87(2)
O4 C6 1.4457(13)
N1 H1 0.847(17)
N1 C1 1.3402(15)
N1 C4 1.4693(13)
C2 H2A 0.9900
C2 H2B 0.9900
C2 C3 1.5098(16)
C3 H3A 0.9900
C3 H3B 0.9900
C3 C4 1.5202(15)
C4 H4A 1.0000
C4 C5 1.5384(15)
C5 H5 1.0000
C5 C6 1.5544(15)
C6 C7 1.5290(15)
C6 C8 1.5310(15)
C7 H7A 0.9800
C7 H7B 0.9800
C7 H7C 0.9800
C8 H8A 0.9900
C8 H8B 0.9900
C8 C9 1.5305(15)
C9 H9A 0.9900
C9 H9B 0.9900
C9 C10 1.5288(15)
C10 H10A 0.9900
C10 H10B 0.9900
C10 C11 1.5214(16)
C11 H11A 0.9900
C11 H11B 0.9900
C11 C12 1.5228(16)
C12 H12A 0.9800
C12 H12B 0.9800
C12 H12C 0.9800

loop_
_geom_hbond_atom_site_label_D
_geom_hbond_atom_site_label_H
_geom_hbond_atom_site_label_A
_geom_hbond_distance_DH
_geom_hbond_distance_HA
_geom_hbond_distance_DA
_geom_hbond_angle_DHA
_geom_hbond_site_symmetry_A
O3 H3 O4 0.872(18) 1.876(18) 2.7446(11) 173.5(16) 4_565
O4 H4 O1 0.87(2) 1.84(2) 2.6940(11) 168.4(17) 2_545
N1 H1 O4 0.847(17) 2.137(16) 2.7834(13) 132.9(13) .

loop_
_geom_torsion_atom_site_label_1
_geom_torsion_atom_site_label_2
_geom_torsion_atom_site_label_3
_geom_torsion_atom_site_label_4
_geom_torsion
O2 C2 C3 C4 -60.90(12)
O3 C5 C6 O4 -179.87(8)
O3 C5 C6 C7 -61.27(11)
O3 C5 C6 C8 63.54(11)
O4 C6 C8 C9 72.36(11)
N1 C4 C5 O3 175.01(8)
N1 C4 C5 C6 -63.66(12)
C1 O2 C2 C3 40.98(13)
C1 N1 C4 C3 -15.78(15)
C1 N1 C4 C5 -138.91(11)
C2 O2 C1 O1 172.95(10)
C2 O2 C1 N1 -7.36(15)
C2 C3 C4 N1 46.99(11)
C2 C3 C4 C5 169.71(9)
C3 C4 C5 O3 54.20(11)
C3 C4 C5 C6 175.53(8)
C4 N1 C1 O1 173.87(10)
C4 N1 C1 O2 -5.80(17)
C4 C5 C6 O4 61.47(11)
C4 C5 C6 C7 -179.92(8)
C4 C5 C6 C8 -55.11(12)
C5 C6 C8 C9 -170.08(9)
C6 C8 C9 C10 -165.48(9)
C7 C6 C8 C9 -47.17(13)
C8 C9 C10 C11 176.44(10)
C9 C10 C11 C12 -173.31(10)
